data_4084935
loop_
_publ_author_name
'Zhai, Feng'
'Jordan, Richard F.'

_publ_section_title
;
 Hydrogen Bonding Behavior of Amide-Functionalized \a-Diimine Palladium
 Complexes
;
_journal_issue 24
_journal_name_full Organometallics
_journal_page_first 7176
_journal_paper_doi 10.1021/om500978n
_journal_volume 33
_journal_year 2014
_chemical_formula_sum 'C31 H44 Cl8 N4 O2 Pd'
_chemical_formula_weight 894.70
_chemical_name_systematic
; 
 ? 
;
_space_group_crystal_system monoclinic
_space_group_IT_number 13
_symmetry_space_group_name_Hall '-P 2yc'
_symmetry_space_group_name_H-M 'P 1 2/c 1'
_atom_sites_solution_hydrogens geom
_atom_sites_solution_primary direct
_atom_sites_solution_secondary difmap
_audit_creation_method SHELXL-97
_cell_angle_alpha 90.00
_cell_angle_beta 110.720(6)
_cell_angle_gamma 90.00
_cell_formula_units_Z 4
_cell_length_a 20.407(7)
_cell_length_b 11.594(4)
_cell_length_c 17.802(6)
_cell_measurement_temperature 200(2)
_cell_volume 3940(2)
_computing_structure_refinement 'SHELXL-97 (Sheldrick, 1997)'
_computing_structure_solution 'SHELXS-97 (Sheldrick, 1990)'
_diffrn_ambient_temperature 200(2)
_diffrn_measured_fraction_theta_full 0.985
_diffrn_measured_fraction_theta_max 0.985
_diffrn_radiation_monochromator graphite
_diffrn_radiation_source 'fine-focus sealed tube'
_diffrn_radiation_type MoK\a
_diffrn_radiation_wavelength 0.71073
_diffrn_reflns_av_R_equivalents 0.0737
_diffrn_reflns_av_sigmaI/netI 0.0778
_diffrn_reflns_limit_h_max 24
_diffrn_reflns_limit_h_min -24
_diffrn_reflns_limit_k_max 13
_diffrn_reflns_limit_k_min -13
_diffrn_reflns_limit_l_max 21
_diffrn_reflns_limit_l_min -21
_diffrn_reflns_number 37882
_diffrn_reflns_theta_full 25.44
_diffrn_reflns_theta_max 25.44
_diffrn_reflns_theta_min 1.76
_exptl_absorpt_coefficient_mu 1.047
_exptl_absorpt_correction_T_max 1.0
_exptl_absorpt_correction_T_min 0.796
_exptl_absorpt_correction_type multi-scan
_exptl_absorpt_process_details
;
absorption corrections were made based on correspondance of
equivalent intensities usingprogram SADABS (G. Sheldrick, Bruker 
Analytical X-ray Systems, Madison, WI)
;
_exptl_crystal_density_diffrn 1.508
_exptl_crystal_density_method 'not measured'
_exptl_crystal_F_000 1824
_exptl_crystal_size_max 0.40
_exptl_crystal_size_mid 0.36
_exptl_crystal_size_min 0.24
_refine_diff_density_max 1.127
_refine_diff_density_min -0.834
_refine_diff_density_rms 0.097
_refine_ls_extinction_method none
_refine_ls_goodness_of_fit_ref 0.988
_refine_ls_hydrogen_treatment constr
_refine_ls_matrix_type full
_refine_ls_number_parameters 425
_refine_ls_number_reflns 7192
_refine_ls_number_restraints 0
_refine_ls_restrained_S_all 0.988
_refine_ls_R_factor_all 0.0913
_refine_ls_R_factor_gt 0.0614
_refine_ls_shift/su_max 0.005
_refine_ls_shift/su_mean 0.000
_refine_ls_structure_factor_coef Fsqd
_refine_ls_weighting_details 'calc w=1/[\s^2^(Fo^2^)+(0.0707P)^2^+0.0000P] where P=(Fo^2^+2Fc^2^)/3'
_refine_ls_weighting_scheme calc
_refine_ls_wR_factor_gt 0.1371
_refine_ls_wR_factor_ref 0.1464
_reflns_number_gt 4882
_reflns_number_total 7192
_reflns_threshold_expression >2sigma(I)
_cod_data_source_file om500978n_si_002.cif
_cod_data_source_block 6c-anti.3CH2Cl2
_cod_depositor_comments 'Adding full bibliography for 4084931--4084938.cif.'
_cod_original_sg_symbol_H-M P2/c
_cod_database_code 4084935

loop_
_symmetry_equiv_pos_as_xyz
'x, y, z'
'-x, y, -z+1/2'
'-x, -y, -z'
'x, -y, z-1/2'

loop_
_atom_site_label
_atom_site_type_symbol
_atom_site_fract_x
_atom_site_fract_y
_atom_site_fract_z
_atom_site_U_iso_or_equiv
_atom_site_adp_type
_atom_site_occupancy
_atom_site_symmetry_multiplicity
_atom_site_calc_flag
_atom_site_refinement_flags
C1 C 0.8903(3) 0.5695(5) 0.5644(3) 0.0334(13) Uani 1 1 d .
C2 C 0.9310(3) 0.4746(5) 0.5939(3) 0.0329(13) Uani 1 1 d .
C3 C 0.9976(3) 0.4920(5) 0.6439(3) 0.0391(14) Uani 1 1 d .
H3 H 1.0269 0.4271 0.6643 0.047 Uiso 1 1 calc R
C4 C 1.0241(3) 0.5998(6) 0.6660(4) 0.0456(16) Uani 1 1 d .
H4 H 1.0712 0.6093 0.7012 0.055 Uiso 1 1 calc R
C5 C 0.9829(3) 0.6934(5) 0.6376(3) 0.0433(15) Uani 1 1 d .
H5 H 1.0014 0.7685 0.6531 0.052 Uiso 1 1 calc R
C6 C 0.9143(3) 0.6807(5) 0.5862(3) 0.0353(13) Uani 1 1 d .
C7 C 0.9052(3) 0.3540(5) 0.5712(3) 0.0428(15) Uani 1 1 d .
H7 H 0.8547 0.3590 0.5364 0.051 Uiso 1 1 calc R
C8 C 0.9433(4) 0.2951(6) 0.5230(4) 0.0599(19) Uani 1 1 d .
H8A H 0.9368 0.3395 0.4740 0.090 Uiso 1 1 calc R
H8B H 0.9244 0.2172 0.5086 0.090 Uiso 1 1 calc R
H8C H 0.9933 0.2904 0.5551 0.090 Uiso 1 1 calc R
C9 C 0.9099(3) 0.2833(5) 0.6446(4) 0.0552(18) Uani 1 1 d .
H9A H 0.9590 0.2644 0.6748 0.083 Uiso 1 1 calc R
H9B H 0.8830 0.2119 0.6277 0.083 Uiso 1 1 calc R
H9C H 0.8907 0.3279 0.6788 0.083 Uiso 1 1 calc R
C10 C 0.8710(3) 0.7816(5) 0.5511(4) 0.0406(15) Uani 1 1 d .
C11 C 0.8757(4) 0.8382(6) 0.6860(4) 0.0599(19) Uani 1 1 d .
H11A H 0.8847 0.7561 0.6982 0.090 Uiso 1 1 calc R
H11B H 0.8361 0.8631 0.7010 0.090 Uiso 1 1 calc R
H11C H 0.9174 0.8829 0.7164 0.090 Uiso 1 1 calc R
C12 C 0.8260(4) 0.9650(6) 0.5700(4) 0.070(2) Uani 1 1 d .
H12A H 0.8609 1.0191 0.5646 0.105 Uiso 1 1 calc R
H12B H 0.8047 0.9970 0.6069 0.105 Uiso 1 1 calc R
H12C H 0.7896 0.9524 0.5173 0.105 Uiso 1 1 calc R
C13 C 0.8009(3) 0.5638(5) 0.4369(3) 0.0335(13) Uani 1 1 d .
C14 C 0.8500(3) 0.5667(5) 0.3939(3) 0.0416(14) Uani 1 1 d .
H14A H 0.8979 0.5586 0.4322 0.062 Uiso 1 1 calc R
H14B H 0.8454 0.6403 0.3654 0.062 Uiso 1 1 calc R
H14C H 0.8395 0.5031 0.3551 0.062 Uiso 1 1 calc R
C15 C 0.7258(3) 0.5780(5) 0.3929(3) 0.0329(13) Uani 1 1 d .
C16 C 0.6998(3) 0.5967(5) 0.3056(3) 0.0435(16) Uani 1 1 d .
H16A H 0.6485 0.6007 0.2855 0.065 Uiso 1 1 calc R
H16B H 0.7147 0.5326 0.2795 0.065 Uiso 1 1 calc R
H16C H 0.7189 0.6691 0.2937 0.065 Uiso 1 1 calc R
C17 C 0.6149(3) 0.6054(5) 0.4029(3) 0.0340(13) Uani 1 1 d .
C18 C 0.5942(3) 0.7192(5) 0.4053(3) 0.0404(14) Uani 1 1 d .
C19 C 0.5240(3) 0.7403(6) 0.3759(3) 0.0468(16) Uani 1 1 d .
H19 H 0.5084 0.8176 0.3754 0.056 Uiso 1 1 calc R
C20 C 0.4760(3) 0.6577(6) 0.3478(4) 0.0492(16) Uani 1 1 d .
H20 H 0.4277 0.6770 0.3284 0.059 Uiso 1 1 calc R
C21 C 0.4962(3) 0.5452(6) 0.3467(3) 0.0452(16) Uani 1 1 d .
H21 H 0.4619 0.4864 0.3269 0.054 Uiso 1 1 calc R
C22 C 0.5655(3) 0.5181(5) 0.3741(3) 0.0374(14) Uani 1 1 d .
C23 C 0.6451(3) 0.8128(5) 0.4377(4) 0.0518(17) Uani 1 1 d .
H23 H 0.6924 0.7770 0.4625 0.062 Uiso 1 1 calc R
C24 C 0.6478(5) 0.8941(6) 0.3717(5) 0.079(2) Uani 1 1 d .
H24A H 0.6643 0.8520 0.3341 0.119 Uiso 1 1 calc R
H24B H 0.6800 0.9578 0.3956 0.119 Uiso 1 1 calc R
H24C H 0.6008 0.9249 0.3429 0.119 Uiso 1 1 calc R
C25 C 0.6299(4) 0.8798(7) 0.5025(5) 0.081(2) Uani 1 1 d .
H25A H 0.5815 0.9080 0.4817 0.122 Uiso 1 1 calc R
H25B H 0.6620 0.9455 0.5191 0.122 Uiso 1 1 calc R
H25C H 0.6363 0.8295 0.5488 0.122 Uiso 1 1 calc R
C26 C 0.5855(3) 0.3991(6) 0.3621(4) 0.0432(15) Uani 1 1 d .
C27 C 0.5661(4) 0.1954(6) 0.3668(5) 0.071(2) Uani 1 1 d .
H27A H 0.5864 0.1971 0.3245 0.106 Uiso 1 1 calc R
H27B H 0.5199 0.1586 0.3462 0.106 Uiso 1 1 calc R
H27C H 0.5969 0.1515 0.4128 0.106 Uiso 1 1 calc R
C28 C 0.5271(4) 0.3254(6) 0.4511(4) 0.0593(19) Uani 1 1 d .
H28A H 0.5355 0.4037 0.4732 0.089 Uiso 1 1 calc R
H28B H 0.5474 0.2694 0.4944 0.089 Uiso 1 1 calc R
H28C H 0.4765 0.3122 0.4265 0.089 Uiso 1 1 calc R
C29 C 0.7109(4) 0.7342(6) 0.1156(5) 0.079(2) Uani 1 1 d .
H29A H 0.6805 0.6657 0.1090 0.095 Uiso 1 1 calc R
H29B H 0.7563 0.7170 0.1586 0.095 Uiso 1 1 calc R
C30 C 0.8875(8) 0.0424(8) 0.8650(7) 0.149(6) Uani 1 1 d .
H30A H 0.8810 0.0805 0.9117 0.179 Uiso 1 1 calc R
H30B H 0.8540 -0.0227 0.8480 0.179 Uiso 1 1 calc R
C31 C 0.7228(4) 0.2531(6) 0.2613(4) 0.0599(19) Uani 1 1 d .
H31A H 0.7355 0.2914 0.2187 0.072 Uiso 1 1 calc R
H31B H 0.6835 0.2965 0.2682 0.072 Uiso 1 1 calc R
Cl1 Cl 0.80695(7) 0.52837(13) 0.68363(8) 0.0432(4) Uani 1 1 d .
Cl2 Cl 0.64321(8) 0.55307(15) 0.58796(9) 0.0482(4) Uani 1 1 d .
Cl3 Cl 0.72517(10) 0.75892(19) 0.02663(12) 0.0787(6) Uani 1 1 d .
Cl4 Cl 0.67283(13) 0.84898(17) 0.14405(15) 0.0924(7) Uani 1 1 d .
Cl5 Cl 0.87140(19) 0.1395(2) 0.78735(15) 0.1327(11) Uani 1 1 d .
Cl6 Cl 0.9701(3) -0.0073(3) 0.8911(3) 0.229(3) Uani 1 1 d .
Cl7 Cl 0.79326(13) 0.2559(2) 0.34949(14) 0.0991(8) Uani 1 1 d .
Cl8 Cl 0.69654(16) 0.1137(2) 0.23269(15) 0.1071(9) Uani 1 1 d .
N1 N 0.8179(2) 0.5593(4) 0.5133(3) 0.0307(10) Uani 1 1 d .
N2 N 0.8593(3) 0.8569(4) 0.6011(3) 0.0456(13) Uani 1 1 d .
N3 N 0.6873(2) 0.5796(4) 0.4363(2) 0.0302(10) Uani 1 1 d .
N4 N 0.5589(3) 0.3122(5) 0.3917(3) 0.0509(14) Uani 1 1 d .
O1 O 0.8490(2) 0.7959(4) 0.4790(3) 0.0580(12) Uani 1 1 d .
O2 O 0.6212(2) 0.3835(4) 0.3209(3) 0.0597(13) Uani 1 1 d .
Pd1 Pd 0.73906(2) 0.55599(4) 0.55390(2) 0.03143(15) Uani 1 1 d .

loop_
_atom_site_aniso_label
_atom_site_aniso_U_11
_atom_site_aniso_U_22
_atom_site_aniso_U_33
_atom_site_aniso_U_23
_atom_site_aniso_U_13
_atom_site_aniso_U_12
C1 0.036(3) 0.043(4) 0.026(3) 0.000(3) 0.016(3) 0.002(3)
C2 0.031(3) 0.042(4) 0.026(3) 0.002(2) 0.011(3) 0.002(3)
C3 0.035(3) 0.048(4) 0.036(3) 0.002(3) 0.015(3) 0.008(3)
C4 0.024(3) 0.063(5) 0.043(4) -0.008(3) 0.004(3) 0.000(3)
C5 0.044(4) 0.046(4) 0.041(4) -0.004(3) 0.015(3) -0.002(3)
C6 0.035(3) 0.045(4) 0.027(3) -0.005(3) 0.014(3) -0.001(3)
C7 0.040(4) 0.038(4) 0.041(4) -0.003(3) 0.003(3) 0.001(3)
C8 0.072(5) 0.052(4) 0.056(4) -0.008(4) 0.024(4) 0.007(4)
C9 0.067(5) 0.042(4) 0.055(4) -0.001(3) 0.020(4) -0.001(3)
C10 0.042(4) 0.038(4) 0.043(4) -0.001(3) 0.016(3) -0.008(3)
C11 0.074(5) 0.061(5) 0.049(4) -0.009(4) 0.026(4) 0.008(4)
C12 0.081(5) 0.045(5) 0.074(5) 0.005(4) 0.014(4) 0.002(4)
C13 0.035(3) 0.033(3) 0.035(3) -0.002(3) 0.015(3) 0.004(3)
C14 0.042(3) 0.055(4) 0.030(3) 0.002(3) 0.015(3) 0.002(3)
C15 0.045(3) 0.034(3) 0.020(3) -0.001(2) 0.011(3) 0.000(3)
C16 0.036(3) 0.064(4) 0.024(3) 0.009(3) 0.004(3) 0.007(3)
C17 0.032(3) 0.050(4) 0.018(3) 0.003(3) 0.006(2) 0.003(3)
C18 0.036(3) 0.050(4) 0.033(3) 0.000(3) 0.009(3) -0.001(3)
C19 0.046(4) 0.052(4) 0.038(4) -0.004(3) 0.009(3) 0.011(3)
C20 0.034(4) 0.062(5) 0.042(4) -0.005(3) 0.002(3) 0.009(3)
C21 0.036(3) 0.061(5) 0.036(3) -0.003(3) 0.008(3) -0.003(3)
C22 0.035(3) 0.047(4) 0.029(3) -0.002(3) 0.010(3) 0.004(3)
C23 0.044(4) 0.048(4) 0.058(4) 0.006(3) 0.012(3) 0.007(3)
C24 0.096(6) 0.059(5) 0.092(6) 0.003(5) 0.044(5) -0.002(5)
C25 0.082(6) 0.083(6) 0.073(6) -0.032(5) 0.020(5) -0.016(5)
C26 0.039(4) 0.052(4) 0.035(4) -0.005(3) 0.009(3) -0.001(3)
C27 0.076(5) 0.047(5) 0.086(6) -0.018(4) 0.025(5) -0.009(4)
C28 0.060(5) 0.061(5) 0.064(5) 0.005(4) 0.031(4) 0.000(4)
C29 0.094(6) 0.057(5) 0.092(6) 0.000(4) 0.038(5) 0.007(5)
C30 0.280(17) 0.085(8) 0.174(12) -0.058(8) 0.193(13) -0.058(9)
C31 0.067(5) 0.056(5) 0.065(5) -0.005(4) 0.033(4) 0.008(4)
Cl1 0.0397(8) 0.0603(11) 0.0275(7) 0.0033(7) 0.0096(6) -0.0001(7)
Cl2 0.0369(8) 0.0698(11) 0.0406(9) 0.0041(8) 0.0171(7) 0.0029(8)
Cl3 0.0690(13) 0.0921(16) 0.0715(13) -0.0020(11) 0.0206(11) 0.0057(11)
Cl4 0.1224(19) 0.0556(13) 0.1169(19) -0.0102(12) 0.0641(16) -0.0017(12)
Cl5 0.206(3) 0.107(2) 0.0785(17) 0.0066(15) 0.042(2) 0.025(2)
Cl6 0.290(6) 0.117(3) 0.185(4) -0.055(3) -0.035(4) 0.057(3)
Cl7 0.117(2) 0.0905(17) 0.0736(15) -0.0007(13) 0.0137(14) -0.0001(15)
Cl8 0.156(2) 0.0685(15) 0.0975(18) -0.0224(13) 0.0463(17) -0.0272(15)
N1 0.023(2) 0.032(3) 0.039(3) 0.001(2) 0.013(2) 0.003(2)
N2 0.050(3) 0.038(3) 0.047(3) 0.002(3) 0.015(3) 0.003(2)
N3 0.023(2) 0.036(3) 0.027(2) -0.001(2) 0.003(2) 0.000(2)
N4 0.044(3) 0.052(4) 0.056(4) -0.006(3) 0.016(3) -0.003(3)
O1 0.079(3) 0.052(3) 0.036(3) 0.004(2) 0.011(2) 0.005(2)
O2 0.066(3) 0.059(3) 0.069(3) -0.010(2) 0.042(3) 0.004(2)
Pd1 0.0300(2) 0.0393(3) 0.0247(2) 0.0013(2) 0.00934(17) 0.0012(2)

loop_
_atom_type_symbol
_atom_type_description
_atom_type_scat_dispersion_real
_atom_type_scat_dispersion_imag
_atom_type_scat_source
C C 0.0033 0.0016 'International Tables Vol C Tables 4.2.6.8 and 6.1.1.4'
H H 0.0000 0.0000 'International Tables Vol C Tables 4.2.6.8 and 6.1.1.4'
N N 0.0061 0.0033 'International Tables Vol C Tables 4.2.6.8 and 6.1.1.4'
O O 0.0106 0.0060 'International Tables Vol C Tables 4.2.6.8 and 6.1.1.4'
Cl Cl 0.1484 0.1585 'International Tables Vol C Tables 4.2.6.8 and 6.1.1.4'
Pd Pd -0.9988 1.0072 'International Tables Vol C Tables 4.2.6.8 and 6.1.1.4'

loop_
_geom_angle_atom_site_label_1
_geom_angle_atom_site_label_2
_geom_angle_atom_site_label_3
_geom_angle
C2 C1 C6 122.3(5)
C2 C1 N1 121.6(5)
C6 C1 N1 115.9(5)
C3 C2 C1 117.8(5)
C3 C2 C7 119.5(5)
C1 C2 C7 122.7(5)
C2 C3 C4 122.1(6)
C5 C4 C3 119.7(6)
C4 C5 C6 120.7(6)
C5 C6 C1 117.4(5)
C5 C6 C10 120.9(5)
C1 C6 C10 121.5(5)
C2 C7 C8 112.0(5)
C2 C7 C9 111.2(5)
C8 C7 C9 110.9(5)
O1 C10 N2 122.3(6)
O1 C10 C6 120.1(6)
N2 C10 C6 117.6(5)
N1 C13 C14 125.4(5)
N1 C13 C15 114.4(5)
C14 C13 C15 119.9(5)
N3 C15 C13 115.2(4)
N3 C15 C16 124.5(5)
C13 C15 C16 120.1(5)
C18 C17 C22 120.9(5)
C18 C17 N3 118.0(5)
C22 C17 N3 120.9(5)
C19 C18 C17 116.6(6)
C19 C18 C23 121.2(6)
C17 C18 C23 122.2(5)
C20 C19 C18 123.2(6)
C19 C20 C21 120.3(6)
C22 C21 C20 119.6(6)
C21 C22 C17 119.4(6)
C21 C22 C26 118.0(6)
C17 C22 C26 122.2(5)
C18 C23 C25 111.8(6)
C18 C23 C24 111.6(6)
C25 C23 C24 110.1(6)
O2 C26 N4 122.6(6)
O2 C26 C22 118.7(6)
N4 C26 C22 118.4(6)
Cl4 C29 Cl3 112.6(4)
Cl6 C30 Cl5 109.5(5)
Cl7 C31 Cl8 111.2(4)
C13 N1 C1 120.0(4)
C13 N1 Pd1 116.0(4)
C1 N1 Pd1 123.7(3)
C10 N2 C12 119.2(5)
C10 N2 C11 125.0(5)
C12 N2 C11 115.8(5)
C15 N3 C17 121.3(4)
C15 N3 Pd1 114.8(3)
C17 N3 Pd1 123.7(3)
C26 N4 C28 124.3(6)
C26 N4 C27 119.0(6)
C28 N4 C27 116.6(6)
N1 Pd1 N3 79.18(18)
N1 Pd1 Cl2 174.71(13)
N3 Pd1 Cl2 95.55(13)
N1 Pd1 Cl1 95.29(13)
N3 Pd1 Cl1 174.47(13)
Cl2 Pd1 Cl1 89.98(6)

loop_
_geom_bond_atom_site_label_1
_geom_bond_atom_site_label_2
_geom_bond_distance
C1 C2 1.368(7)
C1 C6 1.385(8)
C1 N1 1.440(7)
C2 C3 1.351(7)
C2 C7 1.498(8)
C3 C4 1.363(8)
C4 C5 1.357(8)
C5 C6 1.382(8)
C6 C10 1.467(8)
C7 C8 1.508(8)
C7 C9 1.518(8)
C10 O1 1.212(7)
C10 N2 1.326(7)
C11 N2 1.444(7)
C12 N2 1.440(8)
C13 N1 1.280(7)
C13 C14 1.462(7)
C13 C15 1.463(8)
C15 N3 1.284(6)
C15 C16 1.469(7)
C17 C18 1.391(8)
C17 C22 1.391(8)
C17 N3 1.416(7)
C18 C19 1.363(8)
C18 C23 1.470(8)
C19 C20 1.333(8)
C20 C21 1.370(8)
C21 C22 1.360(8)
C22 C26 1.476(8)
C23 C25 1.512(9)
C23 C24 1.522(9)
C26 O2 1.217(7)
C26 N4 1.337(8)
C27 N4 1.449(8)
C28 N4 1.432(7)
C29 Cl4 1.707(7)
C29 Cl3 1.732(8)
C30 Cl6 1.683(13)
C30 Cl5 1.721(12)
C31 Cl7 1.713(7)
C31 Cl8 1.722(7)
Cl1 Pd1 2.2565(16)
Cl2 Pd1 2.2436(16)
N1 Pd1 1.984(4)
N3 Pd1 2.002(4)

loop_
_geom_torsion_atom_site_label_1
_geom_torsion_atom_site_label_2
_geom_torsion_atom_site_label_3
_geom_torsion_atom_site_label_4
_geom_torsion
C6 C1 C2 C3 -2.2(8)
N1 C1 C2 C3 -177.5(5)
C6 C1 C2 C7 179.5(5)
N1 C1 C2 C7 4.2(8)
C1 C2 C3 C4 1.0(8)
C7 C2 C3 C4 179.3(5)
C2 C3 C4 C5 0.1(9)
C3 C4 C5 C6 -0.1(9)
C4 C5 C6 C1 -1.1(8)
C4 C5 C6 C10 -176.0(5)
C2 C1 C6 C5 2.3(8)
N1 C1 C6 C5 177.8(5)
C2 C1 C6 C10 177.1(5)
N1 C1 C6 C10 -7.4(7)
C3 C2 C7 C8 -64.9(7)
C1 C2 C7 C8 113.3(6)
C3 C2 C7 C9 59.9(7)
C1 C2 C7 C9 -121.9(6)
C5 C6 C10 O1 116.9(7)
C1 C6 C10 O1 -57.8(8)
C5 C6 C10 N2 -60.8(8)
C1 C6 C10 N2 124.5(6)
N1 C13 C15 N3 -2.5(7)
C14 C13 C15 N3 -176.9(5)
N1 C13 C15 C16 173.6(5)
C14 C13 C15 C16 -0.8(8)
C22 C17 C18 C19 -2.0(8)
N3 C17 C18 C19 -177.1(5)
C22 C17 C18 C23 178.0(5)
N3 C17 C18 C23 2.9(8)
C17 C18 C19 C20 1.7(9)
C23 C18 C19 C20 -178.4(6)
C18 C19 C20 C21 -0.5(10)
C19 C20 C21 C22 -0.3(9)
C20 C21 C22 C17 0.0(9)
C20 C21 C22 C26 -172.0(5)
C18 C17 C22 C21 1.2(8)
N3 C17 C22 C21 176.2(5)
C18 C17 C22 C26 172.9(5)
N3 C17 C22 C26 -12.2(8)
C19 C18 C23 C25 54.3(8)
C17 C18 C23 C25 -125.8(6)
C19 C18 C23 C24 -69.6(8)
C17 C18 C23 C24 110.4(7)
C21 C22 C26 O2 117.8(7)
C17 C22 C26 O2 -54.0(8)
C21 C22 C26 N4 -57.0(8)
C17 C22 C26 N4 131.2(6)
C14 C13 N1 C1 6.9(8)
C15 C13 N1 C1 -167.1(5)
C14 C13 N1 Pd1 -179.9(4)
C15 C13 N1 Pd1 6.2(6)
C2 C1 N1 C13 -96.1(6)
C6 C1 N1 C13 88.4(6)
C2 C1 N1 Pd1 91.2(6)
C6 C1 N1 Pd1 -84.4(5)
O1 C10 N2 C12 -6.8(9)
C6 C10 N2 C12 170.9(5)
O1 C10 N2 C11 171.3(6)
C6 C10 N2 C11 -11.0(9)
C13 C15 N3 C17 173.0(5)
C16 C15 N3 C17 -2.9(8)
C13 C15 N3 Pd1 -2.3(6)
C16 C15 N3 Pd1 -178.2(4)
C18 C17 N3 C15 -93.4(6)
C22 C17 N3 C15 91.5(7)
C18 C17 N3 Pd1 81.4(6)
C22 C17 N3 Pd1 -93.7(5)
O2 C26 N4 C28 168.8(6)
C22 C26 N4 C28 -16.6(9)
O2 C26 N4 C27 -7.1(9)
C22 C26 N4 C27 167.5(6)
C13 N1 Pd1 N3 -5.7(4)
C1 N1 Pd1 N3 167.3(4)
C13 N1 Pd1 Cl1 174.0(4)
C1 N1 Pd1 Cl1 -13.0(4)
C15 N3 Pd1 N1 4.2(4)
C17 N3 Pd1 N1 -170.9(4)
C15 N3 Pd1 Cl2 -175.3(4)
C17 N3 Pd1 Cl2 9.5(4)
